data_7211034
loop_
_publ_author_name
'Aguirre-D\'iaz, Lina Mar\'ia'
'Iglesias, Marta'
'Snejko, Natalia'
'Guti\'errez-Puebla, Enrique'
'Monge, M. \'Angeles'

_publ_section_title
;
 Indium metal--organic frameworks as catalysts in solvent-free
 cyanosilylation reaction
;
_journal_issue 45
_journal_name_full CrystEngComm
_journal_page_first 9562
_journal_paper_doi 10.1039/c3ce41123k
_journal_volume 15
_journal_year 2013
_chemical_formula_moiety 'C65 H46 In2 N4 O12, 2(H2 O)'
_chemical_formula_sum 'C65 H50 In2 N4 O14'
_chemical_formula_weight 1340.73
_chemical_name_systematic
; 
 ? 
;
_space_group_IT_number 34
_symmetry_cell_setting orthorhombic
_symmetry_space_group_name_Hall 'P 2 -2n'
_symmetry_space_group_name_H-M 'P n n 2'
_atom_sites_solution_hydrogens geom
_atom_sites_solution_primary direct
_atom_sites_solution_secondary difmap
_audit_creation_method SHELXL-97
_cell_angle_alpha 90.00
_cell_angle_beta 90.00
_cell_angle_gamma 90.00
_cell_formula_units_Z 2
_cell_length_a 12.4606(3)
_cell_length_b 23.6079(7)
_cell_length_c 10.0948(3)
_cell_measurement_reflns_used 868
_cell_measurement_temperature 296(2)
_cell_measurement_theta_max 47.43
_cell_measurement_theta_min 3.74
_cell_volume 2969.57(14)
_computing_cell_refinement 'Bruker SMART'
_computing_data_collection 'Bruker SMART'
_computing_data_reduction 'Bruker SAINT'
_computing_molecular_graphics 'Bruker SHELXTL'
_computing_publication_material 'Bruker SHELXTL'
_computing_structure_refinement 'SHELXL-97 (Sheldrick, 1997)'
_computing_structure_solution 'SHELXS-97 (Sheldrick, 1990)'
_diffrn_ambient_temperature 296(2)
_diffrn_measured_fraction_theta_full 0.974
_diffrn_measured_fraction_theta_max 0.974
_diffrn_measurement_device_type 'CCD area detector'
_diffrn_measurement_method 'phi and omega scans'
_diffrn_radiation_monochromator graphite
_diffrn_radiation_source 'fine-focus sealed tube'
_diffrn_radiation_type CuK\a
_diffrn_radiation_wavelength 1.54178
_diffrn_reflns_av_R_equivalents 0.0000
_diffrn_reflns_av_sigmaI/netI 0.1177
_diffrn_reflns_limit_h_max 14
_diffrn_reflns_limit_h_min -14
_diffrn_reflns_limit_k_max 27
_diffrn_reflns_limit_k_min -27
_diffrn_reflns_limit_l_max 11
_diffrn_reflns_limit_l_min -10
_diffrn_reflns_number 4155
_diffrn_reflns_theta_full 64.09
_diffrn_reflns_theta_max 64.09
_diffrn_reflns_theta_min 3.74
_exptl_absorpt_coefficient_mu 6.790
_exptl_absorpt_correction_T_max 0.801
_exptl_absorpt_correction_T_min 0.658
_exptl_absorpt_correction_type multi-scan
_exptl_absorpt_process_details SADABS
_exptl_crystal_colour colourless
_exptl_crystal_density_diffrn 1.499
_exptl_crystal_density_method 'not measured'
_exptl_crystal_description prism
_exptl_crystal_F_000 1356
_exptl_crystal_size_max 0.10
_exptl_crystal_size_mid 0.06
_exptl_crystal_size_min 0.04
_refine_diff_density_max 1.263
_refine_diff_density_min -0.933
_refine_diff_density_rms 0.129
_refine_ls_abs_structure_details 'Flack H D (1983), Acta Cryst. A39, 876-881'
_refine_ls_abs_structure_Flack 0.01(3)
_refine_ls_extinction_method none
_refine_ls_goodness_of_fit_ref 1.038
_refine_ls_hydrogen_treatment noref
_refine_ls_matrix_type full
_refine_ls_number_parameters 385
_refine_ls_number_reflns 4155
_refine_ls_number_restraints 4
_refine_ls_restrained_S_all 1.038
_refine_ls_R_factor_all 0.1326
_refine_ls_R_factor_gt 0.0717
_refine_ls_shift/su_max 0.001
_refine_ls_shift/su_mean 0.000
_refine_ls_structure_factor_coef Fsqd
_refine_ls_weighting_details 'calc w=1/[\s^2^(Fo^2^)+(0.1333P)^2^+2.4824P] where P=(Fo^2^+2Fc^2^)/3'
_refine_ls_weighting_scheme calc
_refine_ls_wR_factor_gt 0.2095
_refine_ls_wR_factor_ref 0.2542
_reflns_number_gt 2386
_reflns_number_total 4155
_reflns_threshold_expression >2sigma(I)
_cod_data_source_file c3ce41123k.txt
_cod_data_source_block InPF-10
_cod_depositor_comments
;
The following automatic conversions were performed:

'_symmetry_cell_setting' value 'Orthorhombic' changed to
'orthorhombic' according to
/home/saulius/struct/CIF-dictionaries/cif_core.dic dictionary named
'cif_core.dic' version 2.4.2 from 2011-04-26.

Automatic conversion script
Id: cif_fix_values 1891 2012-01-12 08:04:46Z andrius 
;
_cod_original_sg_symbol_H-M Pnn2
_cod_database_code 7211034

loop_
_symmetry_equiv_pos_as_xyz
'x, y, z'
'-x, -y, z'
'x+1/2, -y+1/2, z+1/2'
'-x+1/2, y+1/2, z+1/2'

loop_
_atom_site_label
_atom_site_type_symbol
_atom_site_fract_x
_atom_site_fract_y
_atom_site_fract_z
_atom_site_U_iso_or_equiv
_atom_site_adp_type
_atom_site_occupancy
_atom_site_symmetry_multiplicity
_atom_site_calc_flag
_atom_site_refinement_flags
In1 In 0.25262(8) 0.75625(3) 0.6632(4) 0.0479(3) Uani 1 1 d .
O1 O 0.2269(10) 0.6813(8) 0.5104(18) 0.060(5) Uani 1 1 d .
O3 O 0.2272(11) 0.8218(8) 0.8205(16) 0.066(5) Uani 1 1 d .
N1 N 0.2373(16) 0.6890(11) 0.820(2) 0.071(7) Uani 1 1 d .
C1 C 0.327(2) 0.6789(8) 0.504(2) 0.061(6) Uani 1 1 d .
N2 N 0.0734(10) 0.7387(5) 0.6982(13) 0.047(4) Uani 1 1 d .
O2 O 0.3889(10) 0.7096(5) 0.5622(13) 0.056(3) Uani 1 1 d .
O4 O 0.3894(9) 0.7909(5) 0.7798(15) 0.061(3) Uani 1 1 d .
C16 C 0.3277(13) 0.8252(8) 0.8422(18) 0.047(5) Uani 1 1 d .
C9 C 0.5000 1.0000 1.186(4) 0.096(12) Uani 1 2 d S
H9A H 0.5563 0.9852 1.2430 0.115 Uiso 0.50 1 calc PR
H9B H 0.4437 1.0148 1.2430 0.115 Uiso 0.50 1 calc PR
C2 C 0.3682(14) 0.6331(8) 0.413(2) 0.050(5) Uani 1 1 d .
C5 C 0.5159(14) 0.5907(8) 0.290(2) 0.064(5) Uani 1 1 d .
H5 H 0.5868 0.5918 0.2614 0.077 Uiso 1 1 calc R
C10 C 0.4528(15) 0.9502(8) 1.100(2) 0.057(5) Uani 1 1 d .
C7 C 0.4519(14) 0.5465(6) 0.2479(17) 0.048(4) Uani 1 1 d .
C33 C -0.1125(12) 0.7544(8) 0.654(3) 0.073(6) Uani 1 1 d .
H33 H -0.1666 0.7746 0.6116 0.088 Uiso 1 1 calc R
C30 C 0.0511(13) 0.6965(8) 0.786(2) 0.058(5) Uani 1 1 d .
C6 C 0.3467(11) 0.5445(6) 0.2855(19) 0.048(4) Uani 1 1 d .
H6 H 0.3036 0.5144 0.2593 0.058 Uiso 1 1 calc R
C8 C 0.5000 0.5000 0.163(3) 0.050(5) Uani 1 2 d S
H8A H 0.5553 0.5159 0.1062 0.060 Uiso 0.50 1 calc PR
H8B H 0.4447 0.4841 0.1062 0.060 Uiso 0.50 1 calc PR
C29 C 0.1394(16) 0.6681(8) 0.857(2) 0.059(5) Uani 1 1 d .
C11 C 0.5212(14) 0.9082(7) 1.049(2) 0.059(5) Uani 1 1 d .
H11 H 0.5936 0.9074 1.0715 0.071 Uiso 1 1 calc R
C3 C 0.4799(14) 0.6345(7) 0.375(2) 0.058(5) Uani 1 1 d .
H3 H 0.5259 0.6627 0.4047 0.069 Uiso 1 1 calc R
C13 C 0.3096(18) 0.9070(9) 0.984(2) 0.065(6) Uani 1 1 d .
H13 H 0.2366 0.9048 0.9654 0.078 Uiso 1 1 calc R
C21 C 0.1463(13) 0.9837(7) 0.302(2) 0.062(5) Uani 1 1 d .
H21 H 0.1626 1.0220 0.2930 0.074 Uiso 1 1 calc R
C14 C 0.4787(13) 0.8692(7) 0.968(2) 0.054(5) Uani 1 1 d .
H14 H 0.5229 0.8416 0.9319 0.065 Uiso 1 1 calc R
C23 C 0.0690(15) 0.9623(7) 0.2142(19) 0.056(5) Uani 1 1 d .
C12 C 0.3461(16) 0.9490(7) 1.058(3) 0.077(7) Uani 1 1 d .
H12 H 0.3001 0.9782 1.0825 0.092 Uiso 1 1 calc R
C18 C 0.1863(14) 0.9001(8) 0.401(2) 0.051(5) Uani 1 1 d .
C22 C 0.0571(13) 0.9031(8) 0.225(2) 0.062(5) Uani 1 1 d .
H22 H 0.0083 0.8849 0.1702 0.074 Uiso 1 1 calc R
C15 C 0.3731(14) 0.8693(7) 0.938(2) 0.049(4) Uani 1 1 d .
C24 C 0.0000 1.0000 0.131(2) 0.055(7) Uani 1 2 d S
H24A H 0.0453 1.0231 0.0742 0.066 Uiso 0.50 1 calc PR
H24B H -0.0453 0.9769 0.0742 0.066 Uiso 0.50 1 calc PR
C20 C 0.1130(14) 0.8724(7) 0.3115(18) 0.056(5) Uani 1 1 d .
H20 H 0.1048 0.8333 0.3140 0.068 Uiso 1 1 calc R
C28 C 0.123(2) 0.6268(10) 0.942(3) 0.084(8) Uani 1 1 d .
H28 H 0.0542 0.6139 0.9613 0.101 Uiso 1 1 calc R
C34 C -0.0071(15) 0.7647(7) 0.631(2) 0.071(7) Uani 1 1 d .
H34 H 0.0110 0.7909 0.5663 0.085 Uiso 1 1 calc R
C31 C -0.0569(14) 0.6841(8) 0.812(2) 0.076(7) Uani 1 1 d .
H31 H -0.0744 0.6569 0.8747 0.092 Uiso 1 1 calc R
C4 C 0.3046(15) 0.5872(8) 0.362(2) 0.059(6) Uani 1 1 d .
H4 H 0.2317 0.5864 0.3817 0.070 Uiso 1 1 calc R
C19 C 0.2017(13) 0.9547(8) 0.401(3) 0.082(8) Uani 1 1 d .
H19 H 0.2460 0.9728 0.4619 0.098 Uiso 1 1 calc R
C17 C 0.2395(14) 0.8650(8) 0.502(2) 0.058(5) Uani 1 1 d .
O5 O 0.3120(11) 0.8867(6) 0.5691(16) 0.090(5) Uani 1 1 d .
O6 O 0.2106(12) 0.8131(7) 0.5125(16) 0.060(4) Uani 1 1 d .
C26 C 0.307(3) 0.6172(10) 0.969(3) 0.096(9) Uani 1 1 d .
H26 H 0.3664 0.5994 1.0068 0.115 Uiso 1 1 calc R
C32 C -0.1348(19) 0.7109(10) 0.746(3) 0.089(8) Uani 1 1 d .
H32 H -0.2057 0.7007 0.7619 0.107 Uiso 1 1 calc R
C27 C 0.214(2) 0.6029(12) 1.002(3) 0.104(10) Uani 1 1 d .
H27 H 0.2052 0.5758 1.0686 0.125 Uiso 1 1 calc R
O7 O 0.6070(16) 0.7575(7) 0.665(3) 0.32(2) Uani 1 1 d D
H7A H 0.5465 0.7704 0.6253 0.388 Uiso 1 1 d D
H7B H 0.6103 0.7938 0.6951 0.388 Uiso 1 1 d D
C25 C 0.3235(16) 0.6628(9) 0.869(2) 0.064(6) Uani 1 1 d .
H25 H 0.3922 0.6727 0.8412 0.077 Uiso 1 1 calc R

loop_
_atom_site_aniso_label
_atom_site_aniso_U_11
_atom_site_aniso_U_22
_atom_site_aniso_U_33
_atom_site_aniso_U_23
_atom_site_aniso_U_13
_atom_site_aniso_U_12
In1 0.0439(5) 0.0487(5) 0.0513(6) -0.0039(14) -0.0008(8) 0.0009(6)
O1 0.045(8) 0.058(10) 0.077(12) -0.008(9) 0.017(7) 0.007(7)
O3 0.052(8) 0.082(11) 0.065(11) -0.029(9) 0.017(7) -0.005(8)
N1 0.098(16) 0.061(13) 0.054(13) -0.007(10) -0.019(11) 0.014(11)
C1 0.101(18) 0.042(12) 0.039(13) 0.013(10) -0.012(13) 0.016(12)
N2 0.046(7) 0.053(7) 0.042(11) 0.000(7) 0.009(6) -0.001(6)
O2 0.071(8) 0.041(6) 0.055(9) -0.013(6) -0.004(7) -0.001(6)
O4 0.046(7) 0.059(7) 0.079(10) -0.018(7) 0.006(7) 0.006(6)
C16 0.035(9) 0.061(11) 0.046(12) 0.009(9) -0.007(8) -0.014(8)
C9 0.051(16) 0.15(3) 0.09(3) 0.000 0.000 0.027(18)
C2 0.053(10) 0.062(12) 0.036(11) -0.009(9) 0.005(9) 0.008(9)
C5 0.053(11) 0.082(14) 0.057(14) 0.019(12) -0.002(11) 0.018(10)
C10 0.062(12) 0.059(12) 0.050(13) -0.001(10) -0.007(10) -0.020(9)
C7 0.069(12) 0.042(9) 0.034(11) 0.007(8) -0.022(9) -0.003(8)
C33 0.037(9) 0.099(14) 0.083(16) 0.024(16) 0.016(15) 0.011(9)
C30 0.044(9) 0.076(12) 0.055(13) 0.005(11) 0.016(9) -0.009(9)
C6 0.036(9) 0.043(9) 0.065(13) -0.009(9) -0.002(9) -0.003(7)
C8 0.058(13) 0.053(11) 0.040(14) 0.000 0.000 0.002(10)
C29 0.068(12) 0.055(12) 0.054(14) 0.003(10) -0.009(11) 0.008(10)
C11 0.044(10) 0.067(12) 0.067(14) -0.016(11) -0.008(10) 0.000(8)
C3 0.059(11) 0.055(11) 0.058(14) 0.014(10) 0.007(10) 0.002(9)
C13 0.070(13) 0.069(14) 0.055(15) -0.020(12) -0.009(12) -0.007(11)
C21 0.059(11) 0.043(10) 0.084(17) -0.011(10) 0.023(11) -0.013(9)
C14 0.053(11) 0.044(10) 0.066(14) -0.004(10) -0.007(10) 0.008(8)
C23 0.085(13) 0.043(10) 0.039(11) 0.005(8) 0.010(10) 0.034(10)
C12 0.069(13) 0.041(10) 0.12(2) -0.005(12) 0.025(14) 0.012(10)
C18 0.046(9) 0.058(12) 0.051(13) 0.016(10) 0.001(9) 0.014(9)
C22 0.045(10) 0.081(14) 0.058(12) -0.009(11) -0.001(9) 0.001(9)
C15 0.054(10) 0.043(10) 0.049(12) -0.003(9) 0.005(10) 0.005(8)
C24 0.080(17) 0.049(13) 0.036(18) 0.000 0.000 0.026(13)
C20 0.076(12) 0.049(10) 0.044(12) 0.004(9) -0.006(11) 0.007(9)
C28 0.090(17) 0.081(16) 0.080(19) 0.029(15) 0.008(15) -0.031(14)
C34 0.065(12) 0.055(10) 0.09(2) 0.007(11) -0.006(12) 0.010(9)
C31 0.049(10) 0.077(14) 0.10(2) 0.041(13) 0.008(12) -0.003(9)
C4 0.056(11) 0.049(12) 0.071(16) 0.019(11) -0.015(10) -0.022(9)
C19 0.042(10) 0.065(14) 0.14(2) 0.034(15) -0.019(13) -0.003(9)
C17 0.047(11) 0.062(11) 0.065(13) -0.006(9) 0.005(10) -0.014(10)
O5 0.064(8) 0.107(11) 0.100(13) 0.049(10) -0.036(9) -0.008(9)
O6 0.055(8) 0.065(10) 0.061(11) -0.015(8) 0.006(8) 0.011(8)
C26 0.14(2) 0.064(17) 0.08(2) -0.019(15) -0.020(18) -0.004(17)
C32 0.086(16) 0.083(15) 0.10(2) 0.007(14) 0.026(15) -0.037(14)
C27 0.13(2) 0.08(2) 0.10(2) 0.021(17) -0.01(2) -0.029(18)
O7 0.18(2) 0.28(3) 0.51(6) 0.30(4) 0.13(4) 0.10(2)
C25 0.052(11) 0.073(14) 0.067(16) 0.008(12) -0.024(10) 0.018(11)

loop_
_atom_type_symbol
_atom_type_description
_atom_type_scat_dispersion_real
_atom_type_scat_dispersion_imag
_atom_type_scat_source
C C 0.0181 0.0091 'International Tables Vol C Tables 4.2.6.8 and 6.1.1.4'
H H 0.0000 0.0000 'International Tables Vol C Tables 4.2.6.8 and 6.1.1.4'
N N 0.0311 0.0180 'International Tables Vol C Tables 4.2.6.8 and 6.1.1.4'
O O 0.0492 0.0322 'International Tables Vol C Tables 4.2.6.8 and 6.1.1.4'
In In 0.0822 5.0449 'International Tables Vol C Tables 4.2.6.8 and 6.1.1.4'

loop_
_geom_angle_atom_site_label_1
_geom_angle_atom_site_label_2
_geom_angle_atom_site_label_3
_geom_angle
_geom_angle_site_symmetry_1
_geom_angle_site_symmetry_3
O6 In1 O4 109.9(6) . .
O6 In1 O3 92.1(5) . .
O4 In1 O3 58.7(5) . .
O6 In1 N1 160.3(6) . .
O4 In1 N1 87.3(7) . .
O3 In1 N1 88.7(10) . .
O6 In1 O2 99.9(5) . .
O4 In1 O2 80.9(4) . .
O3 In1 O2 139.5(5) . .
N1 In1 O2 92.1(7) . .
O6 In1 N2 89.1(5) . .
O4 In1 N2 136.8(5) . .
O3 In1 N2 83.0(5) . .
N1 In1 N2 71.5(6) . .
O2 In1 N2 135.2(4) . .
O6 In1 O1 88.4(7) . .
O4 In1 O1 136.2(4) . .
O3 In1 O1 163.5(4) . .
N1 In1 O1 85.4(5) . .
O2 In1 O1 56.3(4) . .
N2 In1 O1 80.4(5) . .
O6 In1 C1 95.1(6) . .
O4 In1 C1 108.2(6) . .
O3 In1 C1 166.7(6) . .
N1 In1 C1 88.3(7) . .
O2 In1 C1 27.8(5) . .
N2 In1 C1 108.3(7) . .
O1 In1 C1 28.6(6) . .
O6 In1 C16 101.1(5) . .
O4 In1 C16 29.5(4) . .
O3 In1 C16 29.3(5) . .
N1 In1 C16 89.1(8) . .
O2 In1 C16 110.3(5) . .
N2 In1 C16 110.8(5) . .
O1 In1 C16 165.1(5) . .
C1 In1 C16 137.7(6) . .
C1 O1 In1 86.2(13) . .
C16 O3 In1 91.5(11) . .
C25 N1 C29 117(2) . .
C25 N1 In1 121.3(18) . .
C29 N1 In1 121.5(16) . .
O2 C1 O1 126(2) . .
O2 C1 C2 120(2) . .
O1 C1 C2 114.0(19) . .
O2 C1 In1 60.4(11) . .
O1 C1 In1 65.2(12) . .
C2 C1 In1 178.7(16) . .
C34 N2 C30 120.3(15) . .
C34 N2 In1 124.1(11) . .
C30 N2 In1 115.4(11) . .
C1 O2 In1 91.8(13) . .
C16 O4 In1 91.9(9) . .
O3 C16 O4 117.8(16) . .
O3 C16 C15 120.9(16) . .
O4 C16 C15 121.3(14) . .
O3 C16 In1 59.3(10) . .
O4 C16 In1 58.7(9) . .
C15 C16 In1 175.3(13) . .
C10 C9 C10 113(3) . 2_675
C10 C9 H9A 109.1 . .
C10 C9 H9A 109.1 2_675 .
C10 C9 H9B 109.1 . .
C10 C9 H9B 109.1 2_675 .
H9A C9 H9B 107.8 . .
C4 C2 C3 116.8(18) . .
C4 C2 C1 124.7(18) . .
C3 C2 C1 118.4(19) . .
C7 C5 C3 123.7(17) . .
C7 C5 H5 118.1 . .
C3 C5 H5 118.1 . .
C12 C10 C11 117.1(18) . .
C12 C10 C9 122.4(16) . .
C11 C10 C9 120.1(15) . .
C6 C7 C5 119.6(16) . .
C6 C7 C8 120.8(13) . .
C5 C7 C8 119.6(15) . .
C34 C33 C32 116(2) . .
C34 C33 H33 122.2 . .
C32 C33 H33 122.2 . .
N2 C30 C31 117.9(17) . .
N2 C30 C29 119.7(16) . .
C31 C30 C29 122.3(18) . .
C7 C6 C4 119.9(16) . .
C7 C6 H6 120.1 . .
C4 C6 H6 120.1 . .
C7 C8 C7 111(2) . 2_665
C7 C8 H8A 109.4 . .
C7 C8 H8A 109.4 2_665 .
C7 C8 H8B 109.4 . .
C7 C8 H8B 109.4 2_665 .
H8A C8 H8B 108.0 . .
C28 C29 N1 126(2) . .
C28 C29 C30 122(2) . .
N1 C29 C30 111.7(19) . .
C14 C11 C10 117.8(17) . .
C14 C11 H11 121.1 . .
C10 C11 H11 121.1 . .
C5 C3 C2 116.8(17) . .
C5 C3 H3 121.6 . .
C2 C3 H3 121.6 . .
C15 C13 C12 121(2) . .
C15 C13 H13 119.5 . .
C12 C13 H13 119.5 . .
C19 C21 C23 127.9(17) . .
C19 C21 H21 116.0 . .
C23 C21 H21 116.0 . .
C11 C14 C15 121.4(18) . .
C11 C14 H14 119.3 . .
C15 C14 H14 119.3 . .
C21 C23 C22 112.3(17) . .
C21 C23 C24 122.4(15) . .
C22 C23 C24 124.9(17) . .
C13 C12 C10 120.8(19) . .
C13 C12 H12 119.6 . .
C10 C12 H12 119.6 . .
C19 C18 C20 122.8(18) . .
C19 C18 C17 119(2) . .
C20 C18 C17 117.6(17) . .
C20 C22 C23 122.5(18) . .
C20 C22 H22 118.8 . .
C23 C22 H22 118.8 . .
C13 C15 C14 121.6(19) . .
C13 C15 C16 118.3(18) . .
C14 C15 C16 120.1(16) . .
C23 C24 C23 111(2) 2_575 .
C23 C24 H24A 109.3 2_575 .
C23 C24 H24A 109.3 . .
C23 C24 H24B 109.3 2_575 .
C23 C24 H24B 109.3 . .
H24A C24 H24B 108.0 . .
C22 C20 C18 119.7(17) . .
C22 C20 H20 120.2 . .
C18 C20 H20 120.2 . .
C29 C28 C27 117(2) . .
C29 C28 H28 121.5 . .
C27 C28 H28 121.5 . .
C33 C34 N2 124(2) . .
C33 C34 H34 118.2 . .
N2 C34 H34 118.2 . .
C32 C31 C30 121(2) . .
C32 C31 H31 119.7 . .
C30 C31 H31 119.7 . .
C6 C4 C2 123.0(18) . .
C6 C4 H4 118.5 . .
C2 C4 H4 118.5 . .
C18 C19 C21 114(2) . .
C18 C19 H19 122.8 . .
C21 C19 H19 122.8 . .
O5 C17 O6 124(2) . .
O5 C17 C18 118.3(18) . .
O6 C17 C18 118.1(18) . .
C17 O6 In1 127.1(15) . .
C27 C26 C25 120(3) . .
C27 C26 H26 119.9 . .
C25 C26 H26 119.9 . .
C31 C32 C33 121.9(19) . .
C31 C32 H32 119.1 . .
C33 C32 H32 119.1 . .
C26 C27 C28 121(3) . .
C26 C27 H27 119.3 . .
C28 C27 H27 119.3 . .
H7A O7 H7B 82.4 . .
N1 C25 C26 119(2) . .
N1 C25 H25 120.7 . .
C26 C25 H25 120.7 . .

loop_
_geom_bond_atom_site_label_1
_geom_bond_atom_site_label_2
_geom_bond_distance
_geom_bond_site_symmetry_2
In1 O6 2.095(18) .
In1 O4 2.226(13) .
In1 O3 2.240(17) .
In1 N1 2.25(3) .
In1 O2 2.265(12) .
In1 N2 2.299(13) .
In1 O1 2.368(18) .
In1 C1 2.60(2) .
In1 C16 2.605(18) .
O1 C1 1.25(3) .
O3 C16 1.27(2) .
N1 C25 1.34(3) .
N1 C29 1.37(3) .
C1 O2 1.21(2) .
C1 C2 1.51(3) .
N2 C34 1.36(2) .
N2 C30 1.36(2) .
O4 C16 1.28(2) .
C16 C15 1.53(2) .
C9 C10 1.58(3) .
C9 C10 1.58(3) 2_675
C9 H9A 0.9700 .
C9 H9B 0.9700 .
C2 C4 1.44(2) .
C2 C3 1.44(2) .
C5 C7 1.38(2) .
C5 C3 1.41(2) .
C5 H5 0.9300 .
C10 C12 1.40(2) .
C10 C11 1.40(2) .
C7 C6 1.36(2) .
C7 C8 1.52(2) .
C33 C34 1.35(2) .
C33 C32 1.41(3) .
C33 H33 0.9300 .
C30 C31 1.40(2) .
C30 C29 1.47(2) .
C6 C4 1.37(2) .
C6 H6 0.9300 .
C8 C7 1.52(2) 2_665
C8 H8A 0.9700 .
C8 H8B 0.9700 .
C29 C28 1.32(3) .
C11 C14 1.34(2) .
C11 H11 0.9300 .
C3 H3 0.9300 .
C13 C15 1.28(2) .
C13 C12 1.32(3) .
C13 H13 0.9300 .
C21 C19 1.40(3) .
C21 C23 1.40(2) .
C21 H21 0.9300 .
C14 C15 1.35(2) .
C14 H14 0.9300 .
C23 C22 1.41(2) .
C23 C24 1.50(2) .
C12 H12 0.9300 .
C18 C19 1.30(2) .
C18 C20 1.44(2) .
C18 C17 1.47(3) .
C22 C20 1.33(2) .
C22 H22 0.9300 .
C24 C23 1.50(2) 2_575
C24 H24A 0.9700 .
C24 H24B 0.9700 .
C20 H20 0.9300 .
C28 C27 1.41(3) .
C28 H28 0.9300 .
C34 H34 0.9300 .
C31 C32 1.33(3) .
C31 H31 0.9300 .
C4 H4 0.9300 .
C19 H19 0.9300 .
C17 O5 1.24(2) .
C17 O6 1.28(2) .
C26 C27 1.26(3) .
C26 C25 1.49(3) .
C26 H26 0.9300 .
C32 H32 0.9300 .
C27 H27 0.9300 .
O7 H7A 0.9082 .
O7 H7B 0.9097 .
C25 H25 0.9300 .
